data_4029419
loop_
_publ_author_name
'Tan, Wei'
'Du, Bai-Xiang'
'Li, Xin'
'Zhu, Xu'
'Shi, Feng'
'Tu, Shu-Jiang'

_publ_section_title
;
 Catalytic Asymmetric Aza-ene Reaction of 3-Indolylmethanols with Cyclic
 Enaminones: Enantioselective Approach to C3-Functionalized Indoles.
;
_journal_issue 10
_journal_name_full 'The Journal of organic chemistry'
_journal_page_first 4635
_journal_page_last 4643
_journal_paper_doi 10.1021/jo500644v
_journal_volume 79
_journal_year 2014
_chemical_absolute_configuration ad
_chemical_formula_sum 'C31 H28 Cl N3 O2'
_chemical_formula_weight 510.01
_chemical_name_systematic
; 
 ? 
;
_space_group_crystal_system trigonal
_space_group_IT_number 154
_space_group_name_Hall 'P 32 2"'
_space_group_name_H-M_alt 'P 32 2 1'
_symmetry_space_group_name_Hall 'P 32 2"'
_symmetry_space_group_name_H-M 'P 32 2 1'
_atom_sites_solution_hydrogens geom
_audit_creation_method SHELXL-2013
_cell_angle_alpha 90
_cell_angle_beta 90
_cell_angle_gamma 120
_cell_formula_units_Z 6
_cell_length_a 14.5913(9)
_cell_length_b 14.5913(9)
_cell_length_c 24.0429(16)
_cell_measurement_reflns_used 4046
_cell_measurement_temperature 296(2)
_cell_measurement_theta_max 29.04
_cell_measurement_theta_min 2.54
_cell_volume 4433.1(5)
_computing_cell_refinement 'Bruker SAINT'
_computing_data_collection 'Bruker APEX2'
_computing_data_reduction 'Bruker SAINT'
_computing_molecular_graphics 'Bruker SHELXTL'
_computing_publication_material 'Bruker SHELXTL'
_computing_structure_refinement 'SHELXL-2013 (Sheldrick, 2013)'
_computing_structure_solution 'SHELXS-97 (Sheldrick, 2008)'
_diffrn_ambient_temperature 296(2)
_diffrn_measured_fraction_theta_full 1.000
_diffrn_measured_fraction_theta_max 0.998
_diffrn_measurement_device_type 'Bruker APEX-II CCD'
_diffrn_measurement_method '\f and \w scans'
_diffrn_radiation_type MoK\a
_diffrn_radiation_wavelength 0.71073
_diffrn_reflns_av_R_equivalents 0.1097
_diffrn_reflns_av_unetI/netI 0.1305
_diffrn_reflns_Laue_measured_fraction_full 1.000
_diffrn_reflns_Laue_measured_fraction_max 0.998
_diffrn_reflns_limit_h_max 12
_diffrn_reflns_limit_h_min -20
_diffrn_reflns_limit_k_max 20
_diffrn_reflns_limit_k_min -19
_diffrn_reflns_limit_l_max 32
_diffrn_reflns_limit_l_min -34
_diffrn_reflns_number 45481
_diffrn_reflns_point_group_measured_fraction_full 1.000
_diffrn_reflns_point_group_measured_fraction_max 0.985
_diffrn_reflns_theta_full 25.242
_diffrn_reflns_theta_max 30.485
_diffrn_reflns_theta_min 1.611
_exptl_absorpt_coefficient_mu 0.159
_exptl_absorpt_correction_T_max 0.7532
_exptl_absorpt_correction_T_min 0.6175
_exptl_absorpt_correction_type multi-scan
_exptl_absorpt_process_details sadabs
_exptl_crystal_colour colourless
_exptl_crystal_density_diffrn 1.146
_exptl_crystal_F_000 1608
_exptl_crystal_size_max 0.250
_exptl_crystal_size_mid 0.200
_exptl_crystal_size_min 0.150
_platon_squeeze_details
;
;
_refine_diff_density_max 0.333
_refine_diff_density_min -0.278
_refine_diff_density_rms 0.084
_refine_ls_abs_structure_details
; 
 Flack x determined using 1135 quotients [(I+)-(I-)]/[(I+)+(I-)] 
 (Parsons and Flack (2004), Acta Cryst. A60, s61). 
;
_refine_ls_abs_structure_Flack 0.05(5)
_refine_ls_extinction_coef 0.0081(13)
_refine_ls_extinction_expression Fc^*^=kFc[1+0.001xFc^2^\l^3^/sin(2\q)]^-1/4^
_refine_ls_extinction_method SHELXL
_refine_ls_goodness_of_fit_ref 0.999
_refine_ls_hydrogen_treatment constr
_refine_ls_matrix_type full
_refine_ls_number_parameters 337
_refine_ls_number_reflns 8858
_refine_ls_number_restraints 0
_refine_ls_restrained_S_all 0.999
_refine_ls_R_factor_all 0.1722
_refine_ls_R_factor_gt 0.0772
_refine_ls_shift/su_max 0.000
_refine_ls_shift/su_mean 0.000
_refine_ls_structure_factor_coef Fsqd
_refine_ls_weighting_details 'w=1/[\s^2^(Fo^2^)+(0.0800P)^2^] where P=(Fo^2^+2Fc^2^)/3'
_refine_ls_weighting_scheme calc
_refine_ls_wR_factor_gt 0.1742
_refine_ls_wR_factor_ref 0.1958
_reflns_Friedel_coverage 0.785
_reflns_Friedel_fraction_full 1.000
_reflns_Friedel_fraction_max 0.968
_reflns_number_gt 3535
_reflns_number_total 8858
_reflns_threshold_expression 'I > 2\s(I)'
_cod_data_source_file jo500644v_si_003.cif
_cod_data_source_block SF140411_TW_0m
_cod_depositor_comments 'Adding full bibliography for 4029418--4029419.cif.'
_cod_original_cell_volume 4433.1(6)
_cod_database_code 4029419
_shelx_space_group_comment
; 
The symmetry employed for this shelxl refinement is uniquely defined 
by the following loop, which should always be used as a source of 
symmetry information in preference to the above space-group names. 
They are only intended as comments. 
;
_shelx_estimated_absorpt_t_min 0.961
_shelx_estimated_absorpt_t_max 0.977
_shelxl_version_number 2013-4

loop_
_space_group_symop_operation_xyz
'x, y, z'
'-y, x-y, z+2/3'
'-x+y, -x, z+1/3'
'y, x, -z'
'x-y, -y, -z+1/3'
'-x, -x+y, -z+2/3'

loop_
_atom_site_label
_atom_site_type_symbol
_atom_site_fract_x
_atom_site_fract_y
_atom_site_fract_z
_atom_site_U_iso_or_equiv
_atom_site_adp_type
_atom_site_occupancy
_atom_site_site_symmetry_order
_atom_site_calc_flag
_atom_site_refinement_flags_posn
_atom_site_refinement_flags_adp
Cl1 Cl 0.15653(18) 0.15606(13) 0.14804(9) 0.1205(8) Uani 1 1 d . .
N1 N 0.4743(4) 0.9639(3) -0.03893(16) 0.0635(12) Uani 1 1 d . .
N2 N 0.3344(3) 0.6011(3) 0.07673(15) 0.0580(11) Uani 1 1 d . .
H2A H 0.2954 0.6110 0.0535 0.070 Uiso 1 1 calc R U
N3 N 0.1782(3) 0.6169(3) -0.06560(15) 0.0575(10) Uani 1 1 d . .
H3A H 0.1146 0.5911 -0.0779 0.069 Uiso 1 1 calc R U
O1 O 0.5617(3) 0.8711(3) -0.04617(14) 0.0735(11) Uani 1 1 d . .
O2 O 0.5768(3) 0.9659(3) 0.07279(14) 0.0667(10) Uani 1 1 d . .
C1 C 0.4923(4) 0.8843(4) -0.02526(19) 0.0580(13) Uani 1 1 d . .
C2 C 0.4078(3) 0.8110(3) 0.01785(17) 0.0434(10) Uani 1 1 d . .
C3 C 0.3621(4) 0.8792(4) 0.03482(18) 0.0519(12) Uani 1 1 d . .
C4 C 0.2931(5) 0.8660(5) 0.0764(2) 0.0709(15) Uani 1 1 d . .
H4 H 0.2697 0.8099 0.1013 0.085 Uiso 1 1 calc R U
C5 C 0.2580(6) 0.9412(6) 0.0805(3) 0.103(2) Uani 1 1 d . .
H5 H 0.2102 0.9346 0.1079 0.124 Uiso 1 1 calc R U
C6 C 0.2965(7) 1.0248(6) 0.0426(4) 0.108(3) Uani 1 1 d . .
H6 H 0.2733 1.0735 0.0452 0.130 Uiso 1 1 calc R U
C7 C 0.3653(6) 1.0373(5) 0.0027(3) 0.088(2) Uani 1 1 d . .
H7 H 0.3893 1.0940 -0.0219 0.105 Uiso 1 1 calc R U
C8 C 0.4010(4) 0.9660(4) -0.0021(2) 0.0635(14) Uani 1 1 d . .
C9 C 0.5367(5) 1.0427(4) -0.0788(2) 0.0810(18) Uani 1 1 d . .
H9A H 0.5819 1.0226 -0.0977 0.122 Uiso 1 1 calc R U
H9B H 0.5791 1.1092 -0.0604 0.122 Uiso 1 1 calc R U
H9C H 0.4911 1.0493 -0.1053 0.122 Uiso 1 1 calc R U
C10 C 0.3281(3) 0.7215(3) -0.01725(16) 0.0436(11) Uani 1 1 d . .
C11 C 0.2267(4) 0.7001(4) -0.02809(18) 0.0524(11) Uani 1 1 d . .
H11 H 0.1953 0.7360 -0.0126 0.063 Uiso 1 1 calc R U
C12 C 0.2456(4) 0.5826(4) -0.07987(18) 0.0507(12) Uani 1 1 d . .
C13 C 0.2298(5) 0.4992(4) -0.11384(19) 0.0656(14) Uani 1 1 d . .
H13 H 0.1658 0.4575 -0.1320 0.079 Uiso 1 1 calc R U
C14 C 0.3123(5) 0.4814(4) -0.1193(2) 0.0752(16) Uani 1 1 d . .
H14 H 0.3039 0.4261 -0.1419 0.090 Uiso 1 1 calc R U
C15 C 0.4088(5) 0.5425(4) -0.0924(2) 0.0655(14) Uani 1 1 d . .
H15 H 0.4628 0.5270 -0.0977 0.079 Uiso 1 1 calc R U
C16 C 0.4259(4) 0.6242(4) -0.05841(19) 0.0562(12) Uani 1 1 d . .
H16 H 0.4904 0.6646 -0.0405 0.067 Uiso 1 1 calc R U
C17 C 0.3415(4) 0.6458(3) -0.05132(17) 0.0470(11) Uani 1 1 d . .
C18 C 0.4614(4) 0.7860(3) 0.06612(17) 0.0481(11) Uani 1 1 d . .
C19 C 0.4267(4) 0.6880(4) 0.09154(18) 0.0463(11) Uani 1 1 d . .
C20 C 0.4880(4) 0.6757(4) 0.13700(19) 0.0544(12) Uani 1 1 d . .
H20A H 0.4781 0.6048 0.1353 0.065 Uiso 1 1 calc R U
H20B H 0.4599 0.6826 0.1723 0.065 Uiso 1 1 calc R U
C21 C 0.6062(4) 0.7553(4) 0.13521(19) 0.0532(12) Uani 1 1 d . .
C22 C 0.6164(4) 0.8637(4) 0.13344(19) 0.0555(13) Uani 1 1 d . .
H22A H 0.5954 0.8778 0.1693 0.067 Uiso 1 1 calc R U
H22B H 0.6902 0.9163 0.1277 0.067 Uiso 1 1 calc R U
C23 C 0.5522(4) 0.8765(4) 0.08956(19) 0.0507(11) Uani 1 1 d . .
C24 C 0.6579(5) 0.7361(5) 0.0842(3) 0.0856(18) Uani 1 1 d . .
H24A H 0.6447 0.6648 0.0849 0.128 Uiso 1 1 calc R U
H24B H 0.7328 0.7844 0.0849 0.128 Uiso 1 1 calc R U
H24C H 0.6285 0.7472 0.0509 0.128 Uiso 1 1 calc R U
C25 C 0.6601(4) 0.7460(5) 0.1887(2) 0.0871(19) Uani 1 1 d . .
H25A H 0.6519 0.6766 0.1907 0.131 Uiso 1 1 calc R U
H25B H 0.6277 0.7577 0.2207 0.131 Uiso 1 1 calc R U
H25C H 0.7340 0.7981 0.1879 0.131 Uiso 1 1 calc R U
C26 C 0.2951(3) 0.4955(4) 0.09550(18) 0.0481(11) Uani 1 1 d . .
C27 C 0.2838(4) 0.4184(4) 0.0579(2) 0.0610(13) Uani 1 1 d . .
H27 H 0.3068 0.4377 0.0215 0.073 Uiso 1 1 calc R U
C28 C 0.2400(5) 0.3157(5) 0.0732(2) 0.0723(15) Uani 1 1 d . .
H28 H 0.2295 0.2640 0.0473 0.087 Uiso 1 1 calc R U
C29 C 0.2114(4) 0.2894(4) 0.1281(3) 0.0676(15) Uani 1 1 d . .
C30 C 0.2232(4) 0.3626(4) 0.1660(2) 0.0682(16) Uani 1 1 d . .
H30 H 0.2036 0.3430 0.2028 0.082 Uiso 1 1 calc R U
C31 C 0.2638(4) 0.4657(4) 0.15023(19) 0.0580(13) Uani 1 1 d . .
H31 H 0.2705 0.5160 0.1761 0.070 Uiso 1 1 calc R U

loop_
_atom_site_aniso_label
_atom_site_aniso_U_11
_atom_site_aniso_U_22
_atom_site_aniso_U_33
_atom_site_aniso_U_23
_atom_site_aniso_U_13
_atom_site_aniso_U_12
Cl1 0.1435(17) 0.0577(9) 0.1461(16) 0.0278(10) -0.0084(13) 0.0397(11)
N1 0.078(3) 0.047(2) 0.056(2) 0.009(2) -0.008(2) 0.024(2)
N2 0.058(3) 0.052(2) 0.053(2) 0.0095(19) -0.013(2) 0.020(2)
N3 0.044(2) 0.069(3) 0.055(2) 0.003(2) -0.0073(19) 0.025(2)
O1 0.065(2) 0.070(2) 0.065(2) -0.0044(18) 0.0131(19) 0.018(2)
O2 0.079(3) 0.043(2) 0.076(2) -0.0018(17) -0.0147(19) 0.0286(18)
C1 0.064(3) 0.058(3) 0.045(3) -0.008(2) -0.006(3) 0.025(3)
C2 0.047(3) 0.037(2) 0.049(2) 0.008(2) 0.004(2) 0.023(2)
C3 0.064(3) 0.047(3) 0.049(3) -0.001(2) -0.005(2) 0.030(3)
C4 0.076(4) 0.084(4) 0.064(3) -0.009(3) -0.002(3) 0.048(3)
C5 0.106(5) 0.121(6) 0.113(5) -0.045(5) -0.010(4) 0.080(5)
C6 0.129(7) 0.094(6) 0.143(7) -0.034(5) -0.041(6) 0.086(6)
C7 0.108(5) 0.056(4) 0.120(5) -0.004(4) -0.039(4) 0.056(4)
C8 0.068(4) 0.054(3) 0.071(3) -0.004(3) -0.017(3) 0.033(3)
C9 0.091(4) 0.059(3) 0.062(3) 0.022(3) -0.005(3) 0.014(3)
C10 0.048(3) 0.048(3) 0.040(2) 0.004(2) -0.001(2) 0.029(2)
C11 0.054(3) 0.049(3) 0.054(3) 0.008(2) 0.011(2) 0.026(2)
C12 0.046(3) 0.051(3) 0.049(2) 0.004(2) 0.001(2) 0.019(2)
C13 0.067(4) 0.061(3) 0.051(3) -0.010(3) -0.002(3) 0.019(3)
C14 0.092(5) 0.050(3) 0.071(4) -0.009(3) 0.012(3) 0.027(3)
C15 0.071(4) 0.061(3) 0.075(3) 0.004(3) 0.022(3) 0.041(3)
C16 0.058(3) 0.059(3) 0.058(3) 0.004(2) 0.010(2) 0.034(3)
C17 0.048(3) 0.046(3) 0.045(2) 0.009(2) 0.002(2) 0.021(2)
C18 0.050(3) 0.052(3) 0.046(2) 0.006(2) 0.002(2) 0.028(2)
C19 0.046(3) 0.050(3) 0.048(2) 0.005(2) 0.008(2) 0.028(2)
C20 0.051(3) 0.049(3) 0.063(3) 0.004(2) -0.003(2) 0.024(2)
C21 0.048(3) 0.047(3) 0.061(3) 0.009(2) -0.006(2) 0.021(2)
C22 0.056(3) 0.051(3) 0.058(3) -0.005(2) -0.011(2) 0.026(2)
C23 0.055(3) 0.038(3) 0.057(3) -0.008(2) -0.004(2) 0.022(2)
C24 0.072(4) 0.073(4) 0.116(5) 0.008(4) 0.018(4) 0.040(3)
C25 0.065(4) 0.070(4) 0.108(4) 0.016(3) -0.032(3) 0.019(3)
C26 0.043(3) 0.045(3) 0.048(2) 0.007(2) -0.001(2) 0.015(2)
C27 0.074(4) 0.067(4) 0.049(3) 0.009(3) 0.006(3) 0.040(3)
C28 0.091(4) 0.069(4) 0.067(3) -0.003(3) 0.002(3) 0.047(3)
C29 0.063(4) 0.044(3) 0.089(4) 0.016(3) -0.011(3) 0.022(3)
C30 0.064(3) 0.063(4) 0.055(3) 0.014(3) 0.001(3) 0.015(3)
C31 0.065(3) 0.051(3) 0.049(3) 0.003(2) 0.001(2) 0.023(3)

loop_
_atom_type_symbol
_atom_type_description
_atom_type_scat_dispersion_real
_atom_type_scat_dispersion_imag
_atom_type_scat_source
C C 0.0033 0.0016 'International Tables Vol C Tables 4.2.6.8 and 6.1.1.4'
H H 0.0000 0.0000 'International Tables Vol C Tables 4.2.6.8 and 6.1.1.4'
N N 0.0061 0.0033 'International Tables Vol C Tables 4.2.6.8 and 6.1.1.4'
O O 0.0106 0.0060 'International Tables Vol C Tables 4.2.6.8 and 6.1.1.4'
Cl Cl 0.1484 0.1585 'International Tables Vol C Tables 4.2.6.8 and 6.1.1.4'

loop_
_geom_angle_atom_site_label_1
_geom_angle_atom_site_label_2
_geom_angle_atom_site_label_3
_geom_angle
C1 N1 C8 110.0(4)
C1 N1 C9 122.4(5)
C8 N1 C9 126.6(5)
C19 N2 C26 127.1(4)
C12 N3 C11 109.9(4)
O1 C1 N1 124.4(5)
O1 C1 C2 126.6(5)
N1 C1 C2 109.0(5)
C10 C2 C3 108.7(4)
C10 C2 C18 118.8(3)
C3 C2 C18 113.4(3)
C10 C2 C1 103.1(3)
C3 C2 C1 100.7(4)
C18 C2 C1 110.1(4)
C4 C3 C8 121.7(5)
C4 C3 C2 130.2(4)
C8 C3 C2 108.1(4)
C3 C4 C5 117.7(6)
C6 C5 C4 119.0(6)
C7 C6 C5 122.4(6)
C6 C7 C8 119.9(6)
C7 C8 N1 130.4(6)
C7 C8 C3 119.3(6)
N1 C8 C3 110.3(4)
C11 C10 C17 104.9(4)
C11 C10 C2 125.6(4)
C17 C10 C2 129.3(4)
C10 C11 N3 110.0(4)
N3 C12 C13 129.9(5)
N3 C12 C17 107.6(4)
C13 C12 C17 122.4(5)
C14 C13 C12 116.8(5)
C13 C14 C15 122.8(5)
C16 C15 C14 121.5(5)
C15 C16 C17 117.7(5)
C12 C17 C16 118.8(4)
C12 C17 C10 107.6(4)
C16 C17 C10 133.6(4)
C19 C18 C23 117.6(4)
C19 C18 C2 127.2(4)
C23 C18 C2 115.0(4)
N2 C19 C18 121.6(4)
N2 C19 C20 117.3(4)
C18 C19 C20 121.1(4)
C19 C20 C21 114.1(4)
C22 C21 C20 106.2(4)
C22 C21 C24 111.5(4)
C20 C21 C24 110.8(4)
C22 C21 C25 109.0(4)
C20 C21 C25 109.9(4)
C24 C21 C25 109.3(4)
C23 C22 C21 114.4(4)
O2 C23 C18 119.3(4)
O2 C23 C22 119.8(4)
C18 C23 C22 120.9(4)
C27 C26 C31 118.5(4)
C27 C26 N2 119.5(4)
C31 C26 N2 122.0(4)
C28 C27 C26 121.3(5)
C27 C28 C29 118.5(5)
C30 C29 C28 121.7(5)
C30 C29 Cl1 119.9(4)
C28 C29 Cl1 118.4(5)
C29 C30 C31 119.8(5)
C30 C31 C26 120.1(5)

loop_
_geom_bond_atom_site_label_1
_geom_bond_atom_site_label_2
_geom_bond_distance
Cl1 C29 1.760(5)
N1 C1 1.353(6)
N1 C8 1.400(7)
N1 C9 1.423(6)
N2 C19 1.357(6)
N2 C26 1.423(6)
N3 C12 1.353(6)
N3 C11 1.388(6)
O1 C1 1.230(6)
O2 C23 1.235(5)
C1 C2 1.556(7)
C2 C10 1.501(6)
C2 C3 1.506(6)
C2 C18 1.541(6)
C3 C4 1.362(7)
C3 C8 1.412(7)
C4 C5 1.428(8)
C5 C6 1.396(10)
C6 C7 1.333(9)
C7 C8 1.383(7)
C10 C11 1.375(6)
C10 C17 1.465(6)
C12 C13 1.386(7)
C12 C17 1.410(6)
C13 C14 1.359(8)
C14 C15 1.394(8)
C15 C16 1.362(7)
C16 C17 1.426(6)
C18 C19 1.397(6)
C18 C23 1.437(6)
C19 C20 1.479(6)
C20 C21 1.524(7)
C21 C22 1.514(6)
C21 C24 1.537(7)
C21 C25 1.548(7)
C22 C23 1.483(6)
C26 C27 1.387(7)
C26 C31 1.389(6)
C27 C28 1.354(7)
C28 C29 1.379(7)
C29 C30 1.350(7)
C30 C31 1.366(7)

loop_
_platon_squeeze_void_nr
_platon_squeeze_void_average_x
_platon_squeeze_void_average_y
_platon_squeeze_void_average_z
_platon_squeeze_void_volume
_platon_squeeze_void_count_electrons
_platon_squeeze_void_content
1 0.000 0.000 -0.001 712 272 ' '
2 0.000 0.437 0.333 8 4 ' '
3 0.000 0.471 0.833 14 3 ' '
4 0.437 0.000 0.667 8 4 ' '
5 0.471 0.000 0.167 14 3 ' '
6 0.529 0.529 0.500 13 3 ' '
7 0.562 0.562 0.000 8 3 ' '
